data_9011730
loop_
_publ_author_name
'Makovicky, E.'
'Mumme, W. G.'

_publ_section_title
;
 The crystal structure of ramdohrite, Pb6Sb11Ag3S24, and its implications for
 the andorite group and zinckenite
 Note: changed S12(z) to match reported bond distances
;
_journal_name_full 'Neues Jahrbuch fur Mineralogie, Abhandlungen'
_journal_page_first 58
_journal_page_last 79
_journal_volume 147
_journal_year 1983
_chemical_compound_source 'Chocaya Mine, Potosi, Bolivia'
_chemical_formula_sum 'Ag1.5 Pb3 S12 Sb5.5'
_chemical_name_mineral Ramdohrite
_space_group_IT_number 14
_symmetry_space_group_name_Hall '-P 2yn'
_symmetry_space_group_name_H-M 'P 1 21/n 1'
_cell_angle_alpha 90
_cell_angle_beta 90.28
_cell_angle_gamma 90
_cell_length_a 19.24
_cell_length_b 13.08
_cell_length_c 8.73
_cell_formula_units_Z 4
_cell_volume 2196.959
_database_code_amcsd 0014713
_exptl_crystal_density_diffrn 5.556
_cod_original_cell_volume 2196.958
_cod_original_formula_sum 'Sb5.5 Pb3 Ag1.5 S12'
_cod_database_code 9011730

loop_
_space_group_symop_operation_xyz
x,y,z
1/2+x,1/2-y,1/2+z
1/2-x,1/2+y,1/2-z
-x,-y,-z

loop_
_atom_site_aniso_label
_atom_site_aniso_U_11
_atom_site_aniso_U_22
_atom_site_aniso_U_33
_atom_site_aniso_U_12
_atom_site_aniso_U_13
_atom_site_aniso_U_23
SbM1 0.02250 0.03554 0.02201 0.00000 -0.00851 0.00000
SbM2 0.02250 0.03207 0.02857 0.00000 -0.00766 0.00000
PbM3 0.03563 0.03034 0.04749 0.00000 0.00681 0.00000
AgM4 0.04126 0.05200 0.12162 0.00000 0.01106 0.00000
PbM5 0.03000 0.03814 0.04942 0.00000 -0.01447 0.00000
SbM6 0.02063 0.02254 0.03282 0.00000 -0.01361 0.00000
SbM7 0.02625 0.02947 0.01583 0.00000 -0.01191 0.00000
PbM8 0.03938 0.03814 0.05714 0.00000 -0.01106 0.00000
SbM9 0.03188 0.02600 0.07838 0.00000 -0.02468 0.00000
AgM9 0.03188 0.02600 0.07915 0.00000 -0.02468 0.00000
SbM10 0.02250 0.02947 0.04324 0.00000 -0.01447 0.00000

loop_
_atom_site_label
_atom_site_fract_x
_atom_site_fract_y
_atom_site_fract_z
_atom_site_occupancy
_atom_site_U_iso_or_equiv
SbM1 0.15010 0.37290 0.13920 1.00000 ?
SbM2 0.05700 0.62270 0.12810 1.00000 ?
PbM3 0.25020 0.58320 0.39900 1.00000 ?
AgM4 0.35790 0.32390 0.12000 1.00000 ?
PbM5 0.45080 0.60970 0.12980 1.00000 ?
SbM6 0.12750 0.35440 0.62070 1.00000 ?
SbM7 0.05300 0.63490 0.63730 1.00000 ?
PbM8 0.24500 0.59880 0.89020 1.00000 ?
SbM9 0.37080 0.35120 0.61870 0.50000 ?
AgM9 0.37080 0.35120 0.61870 0.50000 ?
SbM10 0.44810 0.62200 0.64390 1.00000 ?
S1 0.10660 0.49800 0.34630 1.00000 0.02748
S2 -0.00150 0.26540 0.14140 1.00000 0.03040
S3 0.27200 0.45190 0.14500 1.00000 0.02634
S4 0.16190 0.72250 0.11170 1.00000 0.02254
S5 0.39800 0.52000 0.41760 1.00000 0.03926
S6 0.33130 0.74030 0.08180 1.00000 0.03521
S7 0.09900 0.50150 0.91560 1.00000 0.02470
S8 0.48600 0.25600 0.09190 1.00000 0.03166
S9 0.24120 0.43830 0.63710 1.00000 0.01684
S10 0.17120 0.71050 0.64540 1.00000 0.02343
S11 0.41130 0.50030 0.85010 1.00000 0.03458
S12 0.33860 0.72650 0.66590 1.00000 0.03318

loop_
_cod_related_entry_id
_cod_related_entry_database
_cod_related_entry_code
1 AMCSD 0014713
